data_7247881
loop_
_publ_author_name
'Konopkina, Ekaterina A.'
'Gopin, Alexander V.'
'Pozdeev, Anton S.'
'Chernysheva, Maria G.'
'Kalle, Paulina'
'Pavlova, Elizaveta A.'
'Kalmykov, Stepan N.'
'Petrov, Vladimir G.'
'Borisova, Nataliya E.'
'Guda, Alexander A.'
'Matveev, Petr I.'

_publ_section_title
;
 Kinetic features of solvent extraction by N,O-donor ligands of
 f-elements: a comparative study of diamides based on 1,10-phenanthroline
 and 2,2'-bipyridine.
;
_journal_issue 3
_journal_name_full 'Physical chemistry chemical physics : PCCP'
_journal_page_first 2548
_journal_page_last 2559
_journal_paper_doi 10.1039/d3cp05081e
_journal_volume 26
_journal_year 2024
_chemical_formula_moiety 'C32 H34 N4 O2'
_chemical_formula_sum 'C32 H34 N4 O2'
_chemical_formula_weight 506.63
_space_group_crystal_system monoclinic
_space_group_IT_number 14
_space_group_name_Hall '-P 2yn'
_space_group_name_H-M_alt 'P 1 21/n 1'
_atom_sites_solution_hydrogens geom
_atom_sites_solution_primary dual
_audit_creation_date 2023-10-12
_audit_creation_method
;
Olex2 1.5
(compiled 2023.03.06 svn.rbb2c1857 for OlexSys, GUI svn.r6748)
;
_audit_update_record
;
2023-10-17 deposited with the CCDC.	2023-12-18 downloaded from the CCDC.
;
_cell_angle_alpha 90
_cell_angle_beta 103.835(5)
_cell_angle_gamma 90
_cell_formula_units_Z 2
_cell_length_a 9.3987(15)
_cell_length_b 11.4649(16)
_cell_length_c 13.311(2)
_cell_measurement_reflns_used 2411
_cell_measurement_temperature 100(2)
_cell_measurement_theta_max 29.884
_cell_measurement_theta_min 2.376
_cell_volume 1392.7(4)
_computing_cell_refinement 'SAINT V8.38A (Bruker, 2018)'
_computing_data_collection 'APEX3 v.2017.3_0 (Bruker AXS, 2017)'
_computing_data_reduction 'SAINT V8.38A (Bruker, 2018)'
_computing_molecular_graphics 'Olex2 1.5 (Dolomanov et al., 2009)'
_computing_publication_material 'Olex2 1.5 (Dolomanov et al., 2009)'
_computing_structure_refinement 'SHELXL 2018/3 (Sheldrick, 2015)'
_computing_structure_solution 'XT (Sheldrick, 2015)'
_diffrn_ambient_temperature 100.00
_diffrn_measured_fraction_theta_full 1.000
_diffrn_measured_fraction_theta_max 1.000
_diffrn_measurement_device_type 'Bruker Smart APEX II'
_diffrn_measurement_method '\w scan'
_diffrn_radiation_type MoK\a
_diffrn_radiation_wavelength 0.71073
_diffrn_reflns_av_R_equivalents 0.0762
_diffrn_reflns_av_unetI/netI 0.0655
_diffrn_reflns_Laue_measured_fraction_full 1.000
_diffrn_reflns_Laue_measured_fraction_max 1.000
_diffrn_reflns_limit_h_max 12
_diffrn_reflns_limit_h_min -12
_diffrn_reflns_limit_k_max 14
_diffrn_reflns_limit_k_min -14
_diffrn_reflns_limit_l_max 16
_diffrn_reflns_limit_l_min -17
_diffrn_reflns_number 14623
_diffrn_reflns_point_group_measured_fraction_full 1.000
_diffrn_reflns_point_group_measured_fraction_max 1.000
_diffrn_reflns_theta_full 25.242
_diffrn_reflns_theta_max 26.995
_diffrn_reflns_theta_min 2.375
_diffrn_source_current 30.0
_diffrn_source_power 1.5
_diffrn_source_voltage 50.0
_exptl_absorpt_coefficient_mu 0.076
_exptl_absorpt_correction_T_max 0.7461
_exptl_absorpt_correction_T_min 0.6721
_exptl_absorpt_correction_type multi-scan
_exptl_absorpt_process_details
;
SADABS-2016/2 (Bruker,2016/2) was used for absorption correction.
wR2(int) was 0.1204 before and 0.0676 after correction.
The Ratio of minimum to maximum transmission is 0.9008.
The \l/2 correction factor is Not present.
;
_exptl_crystal_colour colourless
_exptl_crystal_colour_primary colourless
_exptl_crystal_density_diffrn 1.208
_exptl_crystal_description block
_exptl_crystal_F_000 540
_exptl_crystal_size_max 0.18
_exptl_crystal_size_mid 0.15
_exptl_crystal_size_min 0.06
_refine_diff_density_max 0.219
_refine_diff_density_min -0.265
_refine_diff_density_rms 0.049
_refine_ls_extinction_method none
_refine_ls_goodness_of_fit_ref 1.021
_refine_ls_hydrogen_treatment constr
_refine_ls_matrix_type full
_refine_ls_number_parameters 174
_refine_ls_number_reflns 3035
_refine_ls_number_restraints 0
_refine_ls_restrained_S_all 1.021
_refine_ls_R_factor_all 0.0957
_refine_ls_R_factor_gt 0.0523
_refine_ls_shift/su_max 0.000
_refine_ls_shift/su_mean 0.000
_refine_ls_structure_factor_coef Fsqd
_refine_ls_weighting_details 'w=1/[\s^2^(Fo^2^)+(0.0391P)^2^+0.3657P] where P=(Fo^2^+2Fc^2^)/3'
_refine_ls_weighting_scheme calc
_refine_ls_wR_factor_gt 0.0975
_refine_ls_wR_factor_ref 0.1176
_reflns_Friedel_coverage 0.000
_reflns_number_gt 2002
_reflns_number_total 3035
_reflns_threshold_expression 'I > 2\s(I)'
_cod_data_source_file d3cp05081e2.cif
_cod_data_source_block dyp9r_21
_cod_depositor_comments 'Adding full bibliography for 7247881.cif.'
_cod_database_code 7247881
_shelx_shelxl_version_number 2018/3
_shelx_space_group_comment
;
The symmetry employed for this shelxl refinement is uniquely defined
by the following loop, which should always be used as a source of
symmetry information in preference to the above space-group names.
They are only intended as comments.
;
_shelx_estimated_absorpt_t_max 0.995
_shelx_estimated_absorpt_t_min 0.986
_olex2_refinement_description
;
1. Fixed Uiso
 At 1.2 times of:
  All C(H) groups, All C(H,H) groups
 At 1.5 times of:
  All C(H,H,H) groups
2.a Secondary CH2 refined with riding coordinates:
 C13(H13A,H13B), C15(H15A,H15B)
2.b Aromatic/amide H refined with riding coordinates:
 C2(H2), C3(H3), C4(H4), C8(H8), C9(H9), C11(H11), C12(H12)
2.c Idealised Me refined as rotating group:
 C14(H14A,H14B,H14C), C16(H16A,H16B,H16C)
;
_olex2_submission_special_instructions 'No special instructions were received'

loop_
_space_group_symop_operation_xyz
'x, y, z'
'-x+1/2, y+1/2, -z+1/2'
'-x, -y, -z'
'x-1/2, -y-1/2, z-1/2'

loop_
_atom_site_label
_atom_site_type_symbol
_atom_site_fract_x
_atom_site_fract_y
_atom_site_fract_z
_atom_site_U_iso_or_equiv
_atom_site_adp_type
_atom_site_occupancy
_atom_site_site_symmetry_order
_atom_site_calc_flag
_atom_site_refinement_flags_posn
_atom_site_refinement_flags_adp
_atom_site_refinement_flags_occupancy
_atom_site_disorder_assembly
_atom_site_disorder_group
O1 O -0.01957(14) 0.37101(11) 0.29273(11) 0.0288(3) Uani 1 1 d . . . . .
N1 N 0.34146(16) 0.45323(13) 0.40333(11) 0.0193(3) Uani 1 1 d . . . . .
N2 N 0.16751(17) 0.36028(13) 0.21300(11) 0.0215(4) Uani 1 1 d . . . . .
C1 C 0.4194(2) 0.50822(15) 0.48786(14) 0.0196(4) Uani 1 1 d . . . . .
C2 C 0.3536(2) 0.57723(16) 0.55064(14) 0.0228(4) Uani 1 1 d . . . . .
H2 H 0.411186 0.612119 0.611673 0.027 Uiso 1 1 calc R U . . .
C3 C 0.2039(2) 0.59399(16) 0.52271(15) 0.0245(4) Uani 1 1 d . . . . .
H3 H 0.156765 0.641197 0.563688 0.029 Uiso 1 1 calc R U . . .
C4 C 0.1237(2) 0.54045(16) 0.43353(14) 0.0225(4) Uani 1 1 d . . . . .
H4 H 0.020829 0.552028 0.411199 0.027 Uiso 1 1 calc R U . . .
C5 C 0.1968(2) 0.46949(15) 0.37749(14) 0.0204(4) Uani 1 1 d . . . . .
C6 C 0.1058(2) 0.39847(16) 0.28927(14) 0.0216(4) Uani 1 1 d . . . . .
C7 C 0.2933(2) 0.41296(16) 0.18820(13) 0.0205(4) Uani 1 1 d . . . . .
C8 C 0.2928(2) 0.53066(16) 0.16423(14) 0.0237(4) Uani 1 1 d . . . . .
H8 H 0.209137 0.577002 0.164530 0.028 Uiso 1 1 calc R U . . .
C9 C 0.4150(2) 0.58082(17) 0.13974(14) 0.0275(5) Uani 1 1 d . . . . .
H9 H 0.414311 0.661909 0.124939 0.033 Uiso 1 1 calc R U . . .
C10 C 0.5380(2) 0.51511(18) 0.13642(14) 0.0270(5) Uani 1 1 d . . . . .
C11 C 0.5344(2) 0.39640(18) 0.15794(15) 0.0276(5) Uani 1 1 d . . . . .
H11 H 0.616345 0.349157 0.155117 0.033 Uiso 1 1 calc R U . . .
C12 C 0.4140(2) 0.34573(17) 0.18333(14) 0.0239(4) Uani 1 1 d . . . . .
H12 H 0.414116 0.264516 0.197493 0.029 Uiso 1 1 calc R U . . .
C13 C 0.6715(2) 0.5709(2) 0.11287(17) 0.0375(6) Uani 1 1 d . . . . .
H13A H 0.640049 0.630479 0.058194 0.045 Uiso 1 1 calc R U . . .
H13B H 0.728490 0.510851 0.086043 0.045 Uiso 1 1 calc R U . . .
C14 C 0.7689(2) 0.62795(19) 0.20749(17) 0.0367(5) Uani 1 1 d . . . . .
H14A H 0.855117 0.661694 0.189092 0.055 Uiso 1 1 calc R U . . .
H14B H 0.800459 0.569326 0.261843 0.055 Uiso 1 1 calc R U . . .
H14C H 0.714212 0.689675 0.232689 0.055 Uiso 1 1 calc R U . . .
C15 C 0.0853(2) 0.27555(16) 0.13763(14) 0.0239(4) Uani 1 1 d . . . . .
H15A H 0.019725 0.229850 0.170881 0.029 Uiso 1 1 calc R U . . .
H15B H 0.155249 0.220617 0.117975 0.029 Uiso 1 1 calc R U . . .
C16 C -0.0056(2) 0.33268(18) 0.04080(16) 0.0346(5) Uani 1 1 d . . . . .
H16A H -0.056049 0.272456 -0.006857 0.052 Uiso 1 1 calc R U . . .
H16B H 0.058627 0.377882 0.007274 0.052 Uiso 1 1 calc R U . . .
H16C H -0.078026 0.384683 0.059316 0.052 Uiso 1 1 calc R U . . .

loop_
_atom_site_aniso_label
_atom_site_aniso_U_11
_atom_site_aniso_U_22
_atom_site_aniso_U_33
_atom_site_aniso_U_23
_atom_site_aniso_U_13
_atom_site_aniso_U_12
O1 0.0246(8) 0.0311(8) 0.0320(8) -0.0064(6) 0.0090(6) -0.0057(6)
N1 0.0226(8) 0.0197(8) 0.0156(8) 0.0012(6) 0.0046(7) -0.0004(7)
N2 0.0242(8) 0.0203(8) 0.0202(8) -0.0032(7) 0.0059(7) -0.0036(7)
C1 0.0243(10) 0.0175(9) 0.0170(9) 0.0027(7) 0.0051(8) -0.0008(8)
C2 0.0277(11) 0.0233(10) 0.0182(9) 0.0010(8) 0.0069(9) -0.0010(8)
C3 0.0281(11) 0.0249(10) 0.0229(10) -0.0029(8) 0.0107(9) 0.0000(9)
C4 0.0214(10) 0.0243(10) 0.0222(10) 0.0024(8) 0.0060(8) 0.0006(8)
C5 0.0227(10) 0.0217(9) 0.0173(9) 0.0023(8) 0.0061(8) -0.0012(8)
C6 0.0222(10) 0.0203(9) 0.0226(10) 0.0003(8) 0.0060(9) -0.0002(8)
C7 0.0229(10) 0.0240(10) 0.0135(9) -0.0023(8) 0.0021(8) -0.0017(8)
C8 0.0273(10) 0.0239(10) 0.0186(10) -0.0025(8) 0.0028(9) 0.0019(9)
C9 0.0387(12) 0.0236(10) 0.0208(10) -0.0019(8) 0.0083(10) -0.0070(9)
C10 0.0294(11) 0.0368(12) 0.0151(9) -0.0064(9) 0.0056(9) -0.0087(9)
C11 0.0247(11) 0.0368(12) 0.0211(10) -0.0034(9) 0.0052(9) 0.0021(9)
C12 0.0285(11) 0.0236(10) 0.0189(10) -0.0005(8) 0.0042(9) 0.0011(8)
C13 0.0357(12) 0.0466(13) 0.0330(12) -0.0077(11) 0.0140(11) -0.0141(11)
C14 0.0292(12) 0.0402(13) 0.0378(13) -0.0012(11) 0.0025(10) -0.0080(10)
C15 0.0278(10) 0.0215(10) 0.0219(10) -0.0048(8) 0.0048(9) -0.0023(8)
C16 0.0370(13) 0.0300(11) 0.0306(11) -0.0045(10) -0.0040(10) -0.0027(10)

loop_
_atom_type_symbol
_atom_type_description
_atom_type_scat_dispersion_real
_atom_type_scat_dispersion_imag
_atom_type_scat_source
C C 0.0033 0.0016 'International Tables Vol C Tables 4.2.6.8 and 6.1.1.4'
H H 0.0000 0.0000 'International Tables Vol C Tables 4.2.6.8 and 6.1.1.4'
N N 0.0061 0.0033 'International Tables Vol C Tables 4.2.6.8 and 6.1.1.4'
O O 0.0106 0.0060 'International Tables Vol C Tables 4.2.6.8 and 6.1.1.4'

loop_
_geom_angle_atom_site_label_1
_geom_angle_atom_site_label_2
_geom_angle_atom_site_label_3
_geom_angle
_geom_angle_site_symmetry_1
_geom_angle_site_symmetry_3
_geom_angle_publ_flag
C5 N1 C1 117.92(16) . . ?
C6 N2 C7 124.04(15) . . ?
C6 N2 C15 118.23(15) . . ?
C7 N2 C15 116.57(14) . . ?
N1 C1 C1 116.5(2) . 3_666 ?
N1 C1 C2 122.42(17) . . ?
C2 C1 C1 121.1(2) . 3_666 ?
C1 C2 H2 120.5 . . ?
C3 C2 C1 119.06(18) . . ?
C3 C2 H2 120.5 . . ?
C2 C3 H3 120.7 . . ?
C2 C3 C4 118.64(18) . . ?
C4 C3 H3 120.7 . . ?
C3 C4 H4 120.7 . . ?
C3 C4 C5 118.68(18) . . ?
C5 C4 H4 120.7 . . ?
N1 C5 C4 123.19(17) . . ?
N1 C5 C6 118.49(16) . . ?
C4 C5 C6 118.05(16) . . ?
O1 C6 N2 122.00(17) . . ?
O1 C6 C5 118.48(16) . . ?
N2 C6 C5 119.36(16) . . ?
C8 C7 N2 120.35(16) . . ?
C12 C7 N2 120.37(17) . . ?
C12 C7 C8 119.22(18) . . ?
C7 C8 H8 120.0 . . ?
C7 C8 C9 119.94(18) . . ?
C9 C8 H8 120.0 . . ?
C8 C9 H9 119.2 . . ?
C10 C9 C8 121.54(19) . . ?
C10 C9 H9 119.2 . . ?
C9 C10 C11 117.48(18) . . ?
C9 C10 C13 121.13(19) . . ?
C11 C10 C13 121.37(19) . . ?
C10 C11 H11 119.3 . . ?
C12 C11 C10 121.49(19) . . ?
C12 C11 H11 119.3 . . ?
C7 C12 H12 119.9 . . ?
C11 C12 C7 120.28(18) . . ?
C11 C12 H12 119.9 . . ?
C10 C13 H13A 109.2 . . ?
C10 C13 H13B 109.2 . . ?
C10 C13 C14 112.18(17) . . ?
H13A C13 H13B 107.9 . . ?
C14 C13 H13A 109.2 . . ?
C14 C13 H13B 109.2 . . ?
C13 C14 H14A 109.5 . . ?
C13 C14 H14B 109.5 . . ?
C13 C14 H14C 109.5 . . ?
H14A C14 H14B 109.5 . . ?
H14A C14 H14C 109.5 . . ?
H14B C14 H14C 109.5 . . ?
N2 C15 H15A 109.0 . . ?
N2 C15 H15B 109.0 . . ?
N2 C15 C16 113.02(15) . . ?
H15A C15 H15B 107.8 . . ?
C16 C15 H15A 109.0 . . ?
C16 C15 H15B 109.0 . . ?
C15 C16 H16A 109.5 . . ?
C15 C16 H16B 109.5 . . ?
C15 C16 H16C 109.5 . . ?
H16A C16 H16B 109.5 . . ?
H16A C16 H16C 109.5 . . ?
H16B C16 H16C 109.5 . . ?

loop_
_geom_bond_atom_site_label_1
_geom_bond_atom_site_label_2
_geom_bond_distance
_geom_bond_site_symmetry_2
_geom_bond_publ_flag
O1 C6 1.231(2) . ?
N1 C1 1.344(2) . ?
N1 C5 1.334(2) . ?
N2 C6 1.357(2) . ?
N2 C7 1.434(2) . ?
N2 C15 1.476(2) . ?
C1 C1 1.484(4) 3_666 ?
C1 C2 1.397(3) . ?
C2 H2 0.9500 . ?
C2 C3 1.380(3) . ?
C3 H3 0.9500 . ?
C3 C4 1.388(3) . ?
C4 H4 0.9500 . ?
C4 C5 1.391(3) . ?
C5 C6 1.514(3) . ?
C7 C8 1.386(3) . ?
C7 C12 1.386(3) . ?
C8 H8 0.9500 . ?
C8 C9 1.391(3) . ?
C9 H9 0.9500 . ?
C9 C10 1.390(3) . ?
C10 C11 1.393(3) . ?
C10 C13 1.507(3) . ?
C11 H11 0.9500 . ?
C11 C12 1.383(3) . ?
C12 H12 0.9500 . ?
C13 H13A 0.9900 . ?
C13 H13B 0.9900 . ?
C13 C14 1.517(3) . ?
C14 H14A 0.9800 . ?
C14 H14B 0.9800 . ?
C14 H14C 0.9800 . ?
C15 H15A 0.9900 . ?
C15 H15B 0.9900 . ?
C15 C16 1.514(3) . ?
C16 H16A 0.9800 . ?
C16 H16B 0.9800 . ?
C16 H16C 0.9800 . ?

loop_
_geom_torsion_atom_site_label_1
_geom_torsion_atom_site_label_2
_geom_torsion_atom_site_label_3
_geom_torsion_atom_site_label_4
_geom_torsion
_geom_torsion_site_symmetry_1
_geom_torsion_site_symmetry_2
_geom_torsion_site_symmetry_3
_geom_torsion_site_symmetry_4
_geom_torsion_publ_flag
N1 C1 C2 C3 -2.9(3) . . . . ?
N1 C5 C6 O1 147.72(17) . . . . ?
N1 C5 C6 N2 -27.7(3) . . . . ?
N2 C7 C8 C9 -179.65(16) . . . . ?
N2 C7 C12 C11 179.06(16) . . . . ?
C1 N1 C5 C4 0.2(3) . . . . ?
C1 N1 C5 C6 -173.69(16) . . . . ?
C1 C1 C2 C3 177.3(2) 3_666 . . . ?
C1 C2 C3 C4 0.7(3) . . . . ?
C2 C3 C4 C5 1.8(3) . . . . ?
C3 C4 C5 N1 -2.3(3) . . . . ?
C3 C4 C5 C6 171.59(17) . . . . ?
C4 C5 C6 O1 -26.4(3) . . . . ?
C4 C5 C6 N2 158.12(17) . . . . ?
C5 N1 C1 C1 -177.76(19) . . . 3_666 ?
C5 N1 C1 C2 2.5(3) . . . . ?
C6 N2 C7 C8 -55.7(2) . . . . ?
C6 N2 C7 C12 127.26(19) . . . . ?
C6 N2 C15 C16 94.1(2) . . . . ?
C7 N2 C6 O1 162.03(17) . . . . ?
C7 N2 C6 C5 -22.7(3) . . . . ?
C7 N2 C15 C16 -74.1(2) . . . . ?
C7 C8 C9 C10 1.4(3) . . . . ?
C8 C7 C12 C11 2.0(3) . . . . ?
C8 C9 C10 C11 0.4(3) . . . . ?
C8 C9 C10 C13 -178.19(18) . . . . ?
C9 C10 C11 C12 -1.0(3) . . . . ?
C9 C10 C13 C14 81.8(2) . . . . ?
C10 C11 C12 C7 -0.2(3) . . . . ?
C11 C10 C13 C14 -96.8(2) . . . . ?
C12 C7 C8 C9 -2.6(3) . . . . ?
C13 C10 C11 C12 177.58(18) . . . . ?
C15 N2 C6 O1 -5.2(3) . . . . ?
C15 N2 C6 C5 170.05(15) . . . . ?
C15 N2 C7 C8 111.75(19) . . . . ?
C15 N2 C7 C12 -65.3(2) . . . . ?
